data_7154546
loop_
_publ_author_name
'Vidyacharan, Shinde'
'Sagar, A.'
'Sharada, Duddu S.'

_publ_section_title
;
 A new route for the synthesis of highly substituted 4-aminoquinoline drug
 like molecules via aza hetero-Diels-Alder reaction.
;
_journal_issue 28
_journal_name_full 'Organic &amp; biomolecular chemistry'
_journal_page_first 7614
_journal_page_last 7618
_journal_paper_doi 10.1039/c5ob01023c
_journal_volume 13
_journal_year 2015
_chemical_formula_moiety 'C19 H16 Br N2 O4'
_chemical_formula_sum 'C19 H16 Br N2 O4'
_chemical_formula_weight 416.25
_chemical_melting_point 149.0(10)
_chemical_name_systematic 'dimethyl 4-((2-bromophenyl)amino)quinoline-2,3-dicarboxylate'
_space_group_crystal_system triclinic
_space_group_IT_number 2
_space_group_name_Hall '-P 1'
_space_group_name_H-M_alt 'P -1'
_symmetry_space_group_name_Hall '-P 1'
_symmetry_space_group_name_H-M 'P -1'
_atom_sites_solution_hydrogens mixed
_audit_creation_date 2015-04-06
_audit_creation_method
;
  Olex2 1.1
  (compiled Nov  1 2011 20:42:30, GUI svn.r3906)
;
_audit_update_record
;
2015-04-12 deposited with the CCDC.
2015-05-29 downloaded from the CCDC.
;
_cell_angle_alpha 66.531(11)
_cell_angle_beta 88.054(12)
_cell_angle_gamma 88.057(10)
_cell_formula_units_Z 2
_cell_length_a 8.4200(12)
_cell_length_b 10.1497(7)
_cell_length_c 11.2030(17)
_cell_measurement_temperature 293(2)
_cell_volume 877.5(2)
_computing_molecular_graphics
;
O. V. Dolomanov, L. J. Bourhis, R. J. Gildea, J. A. K. Howard and H. Puschmann,
OLEX2: a complete structure solution, refinement and analysis program.
J. Appl. Cryst. (2009). 42, 339-341.
;
_computing_publication_material
;
O. V. Dolomanov, L. J. Bourhis, R. J. Gildea, J. A. K. Howard and H. Puschmann,
OLEX2: a complete structure solution, refinement and analysis program.
J. Appl. Cryst. (2009). 42, 339-341.
;
_computing_structure_refinement
;
olex2.refine (L.J. Bourhis, O.V. Dolomanov, R.J. Gildea, J.A.K. Howard,
H. Puschmann, in preparation, 2011)
;
_diffrn_ambient_temperature 293(2)
_diffrn_measured_fraction_theta_full 0.998
_diffrn_measured_fraction_theta_max 0.853
_diffrn_radiation_type MoK\a
_diffrn_radiation_wavelength 0.71073
_diffrn_reflns_av_R_equivalents 0.0323
_diffrn_reflns_av_unetI/netI 0.0527
_diffrn_reflns_laue_measured_fraction_full 0.998
_diffrn_reflns_laue_measured_fraction_max 0.853
_diffrn_reflns_limit_h_max 11
_diffrn_reflns_limit_h_min -11
_diffrn_reflns_limit_k_max 13
_diffrn_reflns_limit_k_min -13
_diffrn_reflns_limit_l_max 14
_diffrn_reflns_limit_l_min -14
_diffrn_reflns_number 6815
_diffrn_reflns_point_group_measured_fraction_full 0.998
_diffrn_reflns_point_group_measured_fraction_max 0.853
_diffrn_reflns_theta_full 25.242
_diffrn_reflns_theta_max 28.974
_diffrn_reflns_theta_min 3.095
_exptl_absorpt_coefficient_mu 2.370
_exptl_absorpt_correction_T_max 1.00000
_exptl_absorpt_correction_T_min 0.81642
_exptl_absorpt_correction_type multi-scan
_exptl_absorpt_process_details
;
CrysAlisPro, Agilent Technologies,
Version 1.171.35.19 (release 27-10-2011 CrysAlis171 .NET)
(compiled Oct 27 2011,15:02:11)
Empirical absorption correction using spherical harmonics,
 implemented in SCALE3 ABSPACK scaling algorithm.
;
_exptl_crystal_colour 'light yellow'
_exptl_crystal_density_diffrn 1.575
_exptl_crystal_description block
_exptl_crystal_F_000 422
_exptl_crystal_recrystallization_method 'Re-crystallisation from solvent: Dichloromethane'
_exptl_crystal_size_max 0.24
_exptl_crystal_size_mid 0.20
_exptl_crystal_size_min 0.18
_refine_diff_density_max 0.295
_refine_diff_density_min -0.478
_refine_diff_density_rms 0.063
_refine_ls_extinction_method none
_refine_ls_goodness_of_fit_ref 1.032
_refine_ls_hydrogen_treatment constr
_refine_ls_matrix_type full
_refine_ls_number_parameters 237
_refine_ls_number_reflns 3972
_refine_ls_number_restraints 0
_refine_ls_restrained_S_all 1.032
_refine_ls_R_factor_all 0.0717
_refine_ls_R_factor_gt 0.0453
_refine_ls_shift/su_max 0.002
_refine_ls_shift/su_mean 0.000
_refine_ls_structure_factor_coef Fsqd
_refine_ls_weighting_details 'w=1/[\s^2^(Fo^2^)+(0.0553P)^2^+0.0402P] where P=(Fo^2^+2Fc^2^)/3'
_refine_ls_weighting_scheme calc
_refine_ls_wR_factor_gt 0.1068
_refine_ls_wR_factor_ref 0.1224
_reflns_Friedel_coverage 0.000
_reflns_number_gt 2835
_reflns_number_total 3972
_reflns_threshold_expression 'I > 2\s(I)'
_cod_data_source_file c5ob01023c2.cif
_cod_data_source_block shelx
_cod_depositor_comments
;
The following automatic conversions were performed:

'_chemical_melting_point' value '148-150' was changed to '149.0(10)'
- the average value was taken and precision was estimated.

Automatic conversion script
Id: cif_fix_values 3271 2015-04-21 07:52:19Z andrius 

 Adding full bibliography for 7154546--7154547.cif.
;
_cod_database_code 7154546
_shelx_space_group_comment
;
The symmetry employed for this shelxl refinement is uniquely defined
by the following loop, which should always be used as a source of
symmetry information in preference to the above space-group names.
They are only intended as comments.
;
_shelxl_version_number 2013-4

loop_
_space_group_symop_operation_xyz
'x, y, z'
'-x, -y, -z'

loop_
_atom_site_label
_atom_site_type_symbol
_atom_site_fract_x
_atom_site_fract_y
_atom_site_fract_z
_atom_site_U_iso_or_equiv
_atom_site_adp_type
_atom_site_occupancy
_atom_site_site_symmetry_order
_atom_site_calc_flag
_atom_site_refinement_flags_posn
_atom_site_refinement_flags_adp
Br1 Br 0.51593(4) 0.15467(4) 0.23392(4) 0.06303(16) Uani 1 1 d . .
O4 O 0.2715(3) 0.1072(2) 0.8661(2) 0.0507(5) Uani 1 1 d . .
O2 O 0.0541(3) 0.0510(2) 0.7038(2) 0.0526(6) Uani 1 1 d . .
O1 O 0.2213(3) 0.0371(2) 0.5498(2) 0.0623(7) Uani 1 1 d . .
O3 O 0.0451(3) 0.2137(2) 0.8973(2) 0.0617(7) Uani 1 1 d . .
N2 N 0.1880(3) 0.4382(3) 0.6707(2) 0.0498(7) Uani 1 1 d . .
H13 H 0.1560 0.4672 0.7264 0.060 Uiso 1 1 d R U
N1 N 0.2995(3) 0.2988(3) 0.3709(2) 0.0481(6) Uani 1 1 d . .
H14 H 0.3193 0.1999 0.4034 0.058 Uiso 1 1 d R U
C19 C 0.0101(5) -0.0972(4) 0.7368(4) 0.0662(10) Uani 1 1 d . .
H1A H -0.0463 -0.1030 0.6661 0.099 Uiso 1 1 calc R U
H1B H -0.0568 -0.1292 0.8138 0.099 Uiso 1 1 calc R U
H1C H 0.1043 -0.1572 0.7524 0.099 Uiso 1 1 calc R U
C18 C 0.1655(4) 0.1045(3) 0.6098(3) 0.0421(7) Uani 1 1 d . .
C2 C 0.3738(3) 0.3127(3) 0.1557(3) 0.0401(7) Uani 1 1 d . .
C15 C 0.1512(4) 0.2033(3) 0.8285(3) 0.0440(7) Uani 1 1 d . .
C12 C 0.2555(5) 0.6796(4) 0.5360(4) 0.0614(10) Uani 1 1 d . .
H18 H 0.2161 0.7083 0.6006 0.074 Uiso 1 1 calc R U
C14 C 0.1791(3) 0.3046(3) 0.6877(3) 0.0400(7) Uani 1 1 d . .
C1 C 0.2856(4) 0.3672(3) 0.2351(3) 0.0400(7) Uani 1 1 d . .
C7 C 0.2634(3) 0.3486(3) 0.4659(3) 0.0398(7) Uani 1 1 d . .
C8 C 0.2897(3) 0.4941(3) 0.4488(3) 0.0396(7) Uani 1 1 d . .
C11 C 0.3278(5) 0.7772(4) 0.4274(4) 0.0623(10) Uani 1 1 d . .
H27 H 0.3369 0.8718 0.4182 0.075 Uiso 1 1 calc R U
C17 C 0.2041(3) 0.2530(3) 0.5871(3) 0.0386(6) Uani 1 1 d . .
C6 C 0.1813(4) 0.4817(3) 0.1737(3) 0.0478(7) Uani 1 1 d . .
H30 H 0.1182 0.5179 0.2239 0.057 Uiso 1 1 calc R U
C16 C 0.2630(5) 0.0008(4) 0.9988(3) 0.0635(10) Uani 1 1 d . .
H33A H 0.1673 -0.0524 1.0118 0.095 Uiso 1 1 calc R U
H33B H 0.2628 0.0481 1.0580 0.095 Uiso 1 1 calc R U
H33C H 0.3534 -0.0637 1.0146 0.095 Uiso 1 1 calc R U
C3 C 0.3586(4) 0.3710(4) 0.0216(3) 0.0519(8) Uani 1 1 d . .
H34 H 0.4158 0.3313 -0.0289 0.062 Uiso 1 1 calc R U
C4 C 0.2585(5) 0.4876(4) -0.0363(3) 0.0608(10) Uani 1 1 d . .
H34C H 0.2505 0.5297 -0.1263 0.073 Uiso 1 1 calc R U
C9 C 0.3701(4) 0.5969(3) 0.3398(3) 0.0484(8) Uani 1 1 d . .
H35 H 0.4113 0.5707 0.2740 0.058 Uiso 1 1 calc R U
C5 C 0.1691(4) 0.5423(4) 0.0414(3) 0.0547(8) Uani 1 1 d . .
H40 H 0.1007 0.6208 0.0028 0.066 Uiso 1 1 calc R U
C13 C 0.2398(4) 0.5353(3) 0.5515(3) 0.0460(7) Uani 1 1 d . .
C10 C 0.3878(4) 0.7352(3) 0.3306(3) 0.0548(8) Uani 1 1 d . .
H44 H 0.4407 0.8013 0.2585 0.066 Uiso 1 1 calc R U

loop_
_atom_site_aniso_label
_atom_site_aniso_U_11
_atom_site_aniso_U_22
_atom_site_aniso_U_33
_atom_site_aniso_U_23
_atom_site_aniso_U_13
_atom_site_aniso_U_12
Br1 0.0739(3) 0.0501(2) 0.0639(3) -0.02320(18) 0.00823(19) 0.01060(18)
O4 0.0555(13) 0.0536(13) 0.0339(12) -0.0081(10) 0.0091(10) -0.0061(11)
O2 0.0626(14) 0.0453(12) 0.0544(14) -0.0246(11) 0.0133(11) -0.0147(11)
O1 0.0999(19) 0.0414(12) 0.0481(14) -0.0219(11) 0.0158(13) -0.0006(12)
O3 0.0749(16) 0.0557(14) 0.0520(15) -0.0208(12) 0.0281(13) -0.0051(12)
N2 0.0723(18) 0.0440(14) 0.0409(15) -0.0256(12) 0.0136(13) -0.0077(13)
N1 0.0756(18) 0.0373(13) 0.0295(14) -0.0124(11) 0.0039(12) 0.0068(13)
C19 0.084(3) 0.0454(19) 0.067(2) -0.0190(18) 0.012(2) -0.0230(19)
C18 0.0536(18) 0.0396(16) 0.0336(16) -0.0153(13) -0.0048(13) 0.0027(14)
C2 0.0476(17) 0.0380(15) 0.0373(16) -0.0177(13) 0.0067(13) -0.0098(13)
C15 0.057(2) 0.0387(16) 0.0397(17) -0.0192(14) 0.0107(15) -0.0139(15)
C12 0.094(3) 0.0457(19) 0.053(2) -0.0287(17) 0.0101(19) -0.0044(19)
C14 0.0480(17) 0.0397(15) 0.0338(16) -0.0166(13) 0.0065(13) -0.0050(13)
C1 0.0519(17) 0.0379(15) 0.0316(15) -0.0150(12) 0.0008(13) -0.0063(13)
C7 0.0457(17) 0.0418(16) 0.0332(16) -0.0164(13) -0.0011(12) 0.0002(13)
C8 0.0477(17) 0.0397(15) 0.0327(16) -0.0157(13) -0.0018(13) -0.0010(13)
C11 0.091(3) 0.0346(17) 0.058(2) -0.0144(16) 0.001(2) -0.0108(18)
C17 0.0462(17) 0.0374(15) 0.0344(16) -0.0167(12) 0.0014(12) -0.0011(13)
C6 0.0534(19) 0.0505(18) 0.0410(18) -0.0203(15) 0.0009(14) 0.0019(15)
C16 0.076(2) 0.065(2) 0.0334(18) -0.0024(16) 0.0058(17) -0.009(2)
C3 0.066(2) 0.058(2) 0.0371(18) -0.0245(16) 0.0075(15) -0.0108(18)
C4 0.081(3) 0.063(2) 0.0352(18) -0.0149(17) -0.0070(17) -0.014(2)
C9 0.061(2) 0.0453(17) 0.0352(17) -0.0119(14) 0.0013(14) -0.0088(15)
C5 0.062(2) 0.053(2) 0.047(2) -0.0183(16) -0.0179(16) 0.0051(17)
C13 0.0592(19) 0.0399(16) 0.0400(17) -0.0168(14) 0.0014(14) -0.0055(15)
C10 0.072(2) 0.0431(18) 0.0389(18) -0.0045(15) -0.0013(16) -0.0123(17)

loop_
_atom_type_symbol
_atom_type_description
_atom_type_scat_dispersion_real
_atom_type_scat_dispersion_imag
_atom_type_scat_source
C C 0.0033 0.0016 'International Tables Vol C Tables 4.2.6.8 and 6.1.1.4'
H H 0.0000 0.0000 'International Tables Vol C Tables 4.2.6.8 and 6.1.1.4'
Br Br -0.2901 2.4595 'International Tables Vol C Tables 4.2.6.8 and 6.1.1.4'
N N 0.0061 0.0033 'International Tables Vol C Tables 4.2.6.8 and 6.1.1.4'
O O 0.0106 0.0060 'International Tables Vol C Tables 4.2.6.8 and 6.1.1.4'

loop_
_geom_angle_atom_site_label_1
_geom_angle_atom_site_label_2
_geom_angle_atom_site_label_3
_geom_angle
C15 O4 C16 116.4(3)
C18 O2 C19 116.6(2)
C14 N2 H13 122.0
C14 N2 C13 118.3(2)
C13 N2 H13 119.4
C1 N1 H14 115.5
C7 N1 H14 113.4
C7 N1 C1 130.2(3)
O2 C19 H1A 109.5
O2 C19 H1B 109.5
O2 C19 H1C 109.5
H1A C19 H1B 109.5
H1A C19 H1C 109.5
H1B C19 H1C 109.5
O2 C18 C17 112.0(2)
O1 C18 O2 122.4(3)
O1 C18 C17 125.6(3)
C1 C2 Br1 119.1(2)
C3 C2 Br1 119.3(2)
C3 C2 C1 121.6(3)
O4 C15 C14 109.2(3)
O3 C15 O4 125.3(3)
O3 C15 C14 125.4(3)
C11 C12 H18 119.6
C11 C12 C13 120.9(3)
C13 C12 H18 119.6
N2 C14 C15 113.7(2)
N2 C14 C17 124.4(3)
C17 C14 C15 121.8(3)
C2 C1 N1 119.0(3)
C6 C1 N1 123.8(3)
C6 C1 C2 117.1(3)
N1 C7 C8 122.6(3)
N1 C7 C17 119.2(3)
C17 C7 C8 118.1(2)
C9 C8 C7 124.5(3)
C9 C8 C13 117.8(3)
C13 C8 C7 117.5(3)
C12 C11 H27 120.0
C12 C11 C10 120.0(3)
C10 C11 H27 120.0
C14 C17 C18 120.5(3)
C7 C17 C18 121.3(2)
C7 C17 C14 118.1(3)
C1 C6 H30 119.2
C5 C6 C1 121.6(3)
C5 C6 H30 119.2
O4 C16 H33A 109.5
O4 C16 H33B 109.5
O4 C16 H33C 109.5
H33A C16 H33B 109.5
H33A C16 H33C 109.5
H33B C16 H33C 109.5
C2 C3 H34 120.2
C4 C3 C2 119.7(3)
C4 C3 H34 120.2
C3 C4 H34C 120.3
C3 C4 C5 119.4(3)
C5 C4 H34C 120.3
C8 C9 H35 119.7
C10 C9 C8 120.5(3)
C10 C9 H35 119.7
C6 C5 C4 120.5(3)
C6 C5 H40 119.7
C4 C5 H40 119.7
N2 C13 C12 117.7(3)
N2 C13 C8 122.6(3)
C12 C13 C8 119.4(3)
C11 C10 H44 119.5
C9 C10 C11 121.0(3)
C9 C10 H44 119.5

loop_
_geom_bond_atom_site_label_1
_geom_bond_atom_site_label_2
_geom_bond_distance
Br1 C2 1.896(3)
O4 C15 1.337(4)
O4 C16 1.450(4)
O2 C19 1.457(4)
O2 C18 1.340(4)
O1 C18 1.210(3)
O3 C15 1.189(3)
N2 H13 0.8230
N2 C14 1.297(4)
N2 C13 1.373(4)
N1 H14 0.9322
N1 C1 1.405(4)
N1 C7 1.371(4)
C19 H1A 0.9600
C19 H1B 0.9600
C19 H1C 0.9600
C18 C17 1.471(4)
C2 C1 1.403(4)
C2 C3 1.387(4)
C15 C14 1.516(4)
C12 H18 0.9300
C12 C11 1.364(5)
C12 C13 1.415(4)
C14 C17 1.427(4)
C1 C6 1.389(4)
C7 C8 1.436(4)
C7 C17 1.404(4)
C8 C9 1.419(4)
C8 C13 1.420(4)
C11 H27 0.9300
C11 C10 1.390(5)
C6 H30 0.9300
C6 C5 1.366(4)
C16 H33A 0.9600
C16 H33B 0.9600
C16 H33C 0.9600
C3 H34 0.9300
C3 C4 1.375(5)
C4 H34C 0.9300
C4 C5 1.394(5)
C9 H35 0.9300
C9 C10 1.379(4)
C5 H40 0.9300
C10 H44 0.9300

loop_
_geom_torsion_atom_site_label_1
_geom_torsion_atom_site_label_2
_geom_torsion_atom_site_label_3
_geom_torsion_atom_site_label_4
_geom_torsion
Br1 C2 C1 N1 -3.0(4)
Br1 C2 C1 C6 -179.1(2)
Br1 C2 C3 C4 -178.5(2)
O4 C15 C14 N2 -120.4(3)
O4 C15 C14 C17 55.4(4)
O2 C18 C17 C14 25.0(4)
O2 C18 C17 C7 -153.9(3)
O1 C18 C17 C14 -157.3(3)
O1 C18 C17 C7 23.9(5)
O3 C15 C14 N2 54.9(4)
O3 C15 C14 C17 -129.3(3)
N2 C14 C17 C18 -169.6(3)
N2 C14 C17 C7 9.2(5)
N1 C1 C6 C5 -178.3(3)
N1 C7 C8 C9 -7.1(5)
N1 C7 C8 C13 176.7(3)
N1 C7 C17 C18 -6.0(5)
N1 C7 C17 C14 175.2(3)
C19 O2 C18 O1 3.8(5)
C19 O2 C18 C17 -178.3(3)
C2 C1 C6 C5 -2.4(4)
C2 C3 C4 C5 -2.4(5)
C15 C14 C17 C18 15.0(4)
C15 C14 C17 C7 -166.1(3)
C12 C11 C10 C9 2.6(6)
C14 N2 C13 C12 -177.4(3)
C14 N2 C13 C8 -2.6(5)
C1 N1 C7 C8 -37.1(5)
C1 N1 C7 C17 145.4(3)
C1 C2 C3 C4 1.9(5)
C1 C6 C5 C4 2.0(5)
C7 N1 C1 C2 160.4(3)
C7 N1 C1 C6 -23.8(5)
C7 C8 C9 C10 179.0(3)
C7 C8 C13 N2 8.7(5)
C7 C8 C13 C12 -176.6(3)
C8 C7 C17 C18 176.5(3)
C8 C7 C17 C14 -2.4(4)
C8 C9 C10 C11 0.1(5)
C11 C12 C13 N2 170.4(4)
C11 C12 C13 C8 -4.5(6)
C17 C7 C8 C9 170.4(3)
C17 C7 C8 C13 -5.8(4)
C16 O4 C15 O3 5.2(4)
C16 O4 C15 C14 -179.6(2)
C3 C2 C1 N1 176.5(3)
C3 C2 C1 C6 0.5(4)
C3 C4 C5 C6 0.5(5)
C9 C8 C13 N2 -167.7(3)
C9 C8 C13 C12 7.0(5)
C13 N2 C14 C15 169.0(3)
C13 N2 C14 C17 -6.6(5)
C13 C12 C11 C10 -0.3(6)
C13 C8 C9 C10 -4.8(5)
